data_7115911
loop_
_publ_author_name
'Tatsuhiro Kojima'
'Wanuk Choi'
'Masaki Kawano'

_publ_section_title
;
 Single-crystal growth of coordination networks via the gas phase and
 dependence of iodine encapsulation on the crystal size
;
_journal_name_full Chem.Commun.
_journal_page_first 13793
_journal_paper_doi 10.1039/C4cc06342B
_journal_volume 50
_journal_year 2014
_chemical_formula_moiety '(C18 H12 N6)2,(Zn1 I2)3'
_chemical_formula_sum 'C36 H24 I6 N12 Zn3'
_chemical_formula_weight 1582.18
_chemical_name_systematic
; 
 ? 
;
_space_group_IT_number 59
_symmetry_cell_setting orthorhombic
_symmetry_space_group_name_Hall '-P 2ab 2a'
_symmetry_space_group_name_H-M 'P m m n :2'
_atom_sites_solution_hydrogens geom
_atom_sites_solution_primary direct
_atom_sites_solution_secondary difmap
_audit_creation_method SHELXL-97
_cell_angle_alpha 90.00
_cell_angle_beta 90.00
_cell_angle_gamma 90.00
_cell_formula_units_Z 2
_cell_length_a 12.8127(2)
_cell_length_b 29.8455(5)
_cell_length_c 6.6007(1)
_cell_measurement_reflns_used 85966
_cell_measurement_temperature 293(2)
_cell_measurement_theta_max 29.53
_cell_measurement_theta_min 1.70
_cell_volume 2524.12(7)
_computing_cell_refinement HKL3000
_computing_data_collection 'PAL ADSC Quantum-210 ADX Program'
_computing_data_reduction HKL3000
_computing_molecular_graphics 'Diamond 3'
_computing_publication_material WinGX
_computing_structure_refinement 'SHELXL-97 (Sheldrick, 1997)'
_computing_structure_solution 'SHELXS-97 (Sheldrick, 1990)'
_diffrn_ambient_temperature 293(2)
_diffrn_measured_fraction_theta_full 0.966
_diffrn_measured_fraction_theta_max 0.952
_diffrn_measurement_device_type 'ADSC Q210 CCD area detector'
_diffrn_measurement_method 'omega scan'
_diffrn_radiation_monochromator 'Si(111) double crystal monochromator'
_diffrn_radiation_source 'PLSII 2D bending magnet'
_diffrn_radiation_type synchrotron
_diffrn_radiation_wavelength 0.70000
_diffrn_reflns_av_R_equivalents 0.0384
_diffrn_reflns_av_sigmaI/netI 0.0122
_diffrn_reflns_limit_h_max 16
_diffrn_reflns_limit_h_min -16
_diffrn_reflns_limit_k_max 42
_diffrn_reflns_limit_k_min -42
_diffrn_reflns_limit_l_max 9
_diffrn_reflns_limit_l_min -9
_diffrn_reflns_number 85966
_diffrn_reflns_theta_full 24.95
_diffrn_reflns_theta_max 29.53
_diffrn_reflns_theta_min 1.70
_exptl_absorpt_coefficient_mu 4.659
_exptl_absorpt_correction_T_max 0.6537
_exptl_absorpt_correction_T_min 0.6345
_exptl_absorpt_correction_type multi-scan
_exptl_absorpt_process_details
;
[c.f. r.h. blessing, acta cryst. (1995), a51, 33-38]
;
_exptl_crystal_colour yellow
_exptl_crystal_density_diffrn 2.082
_exptl_crystal_density_method 'not measured'
_exptl_crystal_description plate
_exptl_crystal_F_000 1464
_exptl_crystal_size_max 0.12
_exptl_crystal_size_mid 0.10
_exptl_crystal_size_min 0.06
_refine_diff_density_max 2.186
_refine_diff_density_min -3.176
_refine_diff_density_rms 0.219
_refine_ls_extinction_method none
_refine_ls_goodness_of_fit_ref 1.071
_refine_ls_hydrogen_treatment constr
_refine_ls_matrix_type full
_refine_ls_number_parameters 198
_refine_ls_number_reflns 3728
_refine_ls_number_restraints 0
_refine_ls_restrained_S_all 1.071
_refine_ls_R_factor_all 0.0734
_refine_ls_R_factor_gt 0.0683
_refine_ls_shift/su_max 0.000
_refine_ls_shift/su_mean 0.000
_refine_ls_structure_factor_coef Fsqd
_refine_ls_weighting_details 'calc w=1/[\s^2^(Fo^2^)+(0.1353P)^2^+5.2518P] where P=(Fo^2^+2Fc^2^)/3'
_refine_ls_weighting_scheme calc
_refine_ls_wR_factor_gt 0.2168
_refine_ls_wR_factor_ref 0.2232
_reflns_number_gt 3197
_reflns_number_total 3728
_reflns_threshold_expression >2\s(I)
_cod_data_source_file c4cc06342b3.cif
_cod_data_source_block 2
_cod_original_sg_symbol_H-M Pmmn
_cod_database_code 7115911

loop_
_symmetry_equiv_pos_as_xyz
'x, y, z'
'-x+1/2, -y+1/2, z'
'x+1/2, -y, -z'
'-x, y+1/2, -z'
'-x, -y, -z'
'x-1/2, y-1/2, -z'
'-x-1/2, y, z'
'x, -y-1/2, z'

loop_
_atom_site_label
_atom_site_type_symbol
_atom_site_fract_x
_atom_site_fract_y
_atom_site_fract_z
_atom_site_U_iso_or_equiv
_atom_site_adp_type
_atom_site_occupancy
_atom_site_symmetry_multiplicity
_atom_site_calc_flag
_atom_site_refinement_flags
_atom_site_disorder_assembly
_atom_site_disorder_group
Zn1 Zn 0.2500 0.2500 0.2785(2) 0.0679(4) Uani 1 4 d S . .
Zn2 Zn -0.2500 0.07846(3) 1.81119(14) 0.0566(3) Uani 1 2 d S . .
I1 I 0.07183(8) 0.2500 0.11302(10) 0.0902(3) Uani 1 2 d S . .
I2 I -0.2500 0.01024(2) 2.04558(10) 0.0752(3) Uani 1 2 d S A .
I3 I -0.2500 0.15611(3) 1.96274(15) 0.1168(4) Uani 1 2 d S A .
C1 C 0.1630(4) 0.08995(17) 1.2948(7) 0.0494(9) Uani 1 1 d . . .
C2A C 0.059(3) 0.0873(9) 1.401(6) 0.042(4) Uani 0.51(6) 1 d P A 1
C3A C 0.060(3) 0.0610(12) 1.580(7) 0.055(6) Uani 0.51(6) 1 d P A 1
H3A H 0.1229 0.0486 1.6242 0.065 Uiso 0.51(6) 1 calc PR A 1
C4A C -0.025(3) 0.0539(14) 1.683(6) 0.056(6) Uani 0.51(6) 1 d P A 1
H4A H -0.0241 0.0344 1.7928 0.067 Uiso 0.51(6) 1 calc PR A 1
N3A N -0.119(2) 0.0760(8) 1.629(4) 0.059(7) Uani 0.51(6) 1 d P A 1
C5A C -0.1099(15) 0.1098(7) 1.488(5) 0.063(5) Uani 0.51(6) 1 d P A 1
H5A H -0.1635 0.1306 1.4733 0.075 Uiso 0.51(6) 1 calc PR A 1
C6A C -0.0213(15) 0.1132(8) 1.366(4) 0.057(4) Uani 0.51(6) 1 d P A 1
H6A H -0.0194 0.1337 1.2600 0.069 Uiso 0.51(6) 1 calc PR A 1
C2B C 0.066(3) 0.0759(10) 1.402(6) 0.042(4) Uani 0.49(6) 1 d P A 2
C3B C 0.052(3) 0.0501(10) 1.567(6) 0.049(4) Uani 0.49(6) 1 d P A 2
H3B H 0.1065 0.0326 1.6168 0.059 Uiso 0.49(6) 1 calc PR A 2
C4B C -0.048(3) 0.0501(15) 1.664(6) 0.054(6) Uani 0.49(6) 1 d P A 2
H4B H -0.0563 0.0307 1.7729 0.065 Uiso 0.49(6) 1 calc PR A 2
N3B N -0.1225(15) 0.0727(11) 1.618(5) 0.071(9) Uani 0.49(6) 1 d P A 2
C5B C -0.1189(16) 0.090(2) 1.436(3) 0.086(11) Uani 0.49(6) 1 d P A 2
H5B H -0.1813 0.0999 1.3795 0.103 Uiso 0.49(6) 1 calc PR A 2
C6B C -0.0302(16) 0.0948(18) 1.322(3) 0.074(9) Uani 0.49(6) 1 d P A 2
H6B H -0.0313 0.1096 1.1978 0.088 Uiso 0.49(6) 1 calc PR A 2
C7 C 0.2500 0.1208(2) 1.0356(10) 0.0486(13) Uani 1 2 d S . .
C8 C 0.2500 0.1466(2) 0.8427(10) 0.0499(13) Uani 1 2 d S . .
C9 C 0.1565(5) 0.16007(19) 0.7550(8) 0.0584(11) Uani 1 1 d . . .
H9 H 0.0928 0.1518 0.8107 0.070 Uiso 1 1 calc R A .
C10 C 0.1613(5) 0.1861(2) 0.5830(9) 0.0633(13) Uani 1 1 d . A .
H10 H 0.0988 0.1948 0.5227 0.076 Uiso 1 1 calc R . .
N1 N 0.1571(3) 0.11098(15) 1.1183(6) 0.0521(9) Uani 1 1 d . A .
N2 N 0.2500 0.0776(2) 1.3907(9) 0.0505(12) Uani 1 2 d S . .
N4 N 0.2500 0.1996(2) 0.4982(10) 0.0592(15) Uani 1 2 d S . .

loop_
_atom_site_aniso_label
_atom_site_aniso_U_11
_atom_site_aniso_U_22
_atom_site_aniso_U_33
_atom_site_aniso_U_23
_atom_site_aniso_U_13
_atom_site_aniso_U_12
Zn1 0.1056(12) 0.0535(6) 0.0446(6) 0.000 0.000 0.000
Zn2 0.0444(5) 0.0708(5) 0.0545(5) 0.0147(4) 0.000 0.000
I1 0.1247(7) 0.0853(5) 0.0608(4) 0.000 -0.0263(4) 0.000
I2 0.0856(5) 0.0720(4) 0.0681(4) 0.0241(3) 0.000 0.000
I3 0.1910(12) 0.0764(5) 0.0828(6) 0.0034(4) 0.000 0.000
C1 0.045(2) 0.057(2) 0.046(2) 0.0034(18) -0.0011(17) -0.0004(18)
C2A 0.041(7) 0.034(9) 0.052(6) 0.006(8) 0.001(5) 0.004(7)
C3A 0.033(6) 0.046(13) 0.084(12) 0.020(12) 0.001(6) -0.006(9)
C4A 0.032(15) 0.068(11) 0.068(7) 0.025(7) -0.017(9) -0.004(9)
N3A 0.059(15) 0.067(9) 0.051(10) 0.020(7) 0.004(8) 0.007(7)
C5A 0.051(7) 0.073(9) 0.065(11) 0.022(7) 0.001(7) 0.008(6)
C6A 0.044(6) 0.069(9) 0.060(9) 0.023(7) -0.009(6) -0.008(6)
C2B 0.039(6) 0.036(10) 0.053(6) 0.005(9) -0.008(4) 0.006(8)
C3B 0.046(9) 0.035(9) 0.067(8) 0.011(8) 0.007(6) -0.005(7)
C4B 0.024(14) 0.072(8) 0.067(14) 0.014(9) 0.004(9) -0.012(9)
N3B 0.012(9) 0.14(2) 0.065(13) 0.009(11) -0.002(6) -0.011(8)
C5B 0.035(7) 0.17(3) 0.050(8) 0.018(13) -0.002(5) 0.023(12)
C6B 0.038(7) 0.14(3) 0.047(8) 0.027(11) 0.001(5) 0.003(11)
C7 0.043(3) 0.057(3) 0.046(3) 0.001(3) 0.000 0.000
C8 0.057(4) 0.051(3) 0.041(3) 0.001(2) 0.000 0.000
C9 0.062(3) 0.063(3) 0.051(2) 0.004(2) -0.005(2) -0.004(2)
C10 0.072(4) 0.061(3) 0.057(3) 0.007(2) -0.005(3) 0.002(2)
N1 0.045(2) 0.065(2) 0.0463(19) 0.0054(17) 0.0011(15) 0.0006(16)
N2 0.038(3) 0.064(3) 0.050(3) 0.007(2) 0.000 0.000
N4 0.077(4) 0.052(3) 0.049(3) 0.005(2) 0.000 0.000

loop_
_atom_type_symbol
_atom_type_description
_atom_type_scat_dispersion_real
_atom_type_scat_dispersion_imag
_atom_type_scat_source
C C 0.0030 0.0016 'International Tables Vol C Tables 4.2.6.8 and 6.1.1.4'
H H 0.0000 0.0000 'International Tables Vol C Tables 4.2.6.8 and 6.1.1.4'
I I -0.4672 1.7687 'International Tables Vol C Tables 4.2.6.8 and 6.1.1.4'
N N 0.0059 0.0032 'International Tables Vol C Tables 4.2.6.8 and 6.1.1.4'
Zn Zn 0.2937 1.3977 'International Tables Vol C Tables 4.2.6.8 and 6.1.1.4'

loop_
_geom_angle_atom_site_label_1
_geom_angle_atom_site_label_2
_geom_angle_atom_site_label_3
_geom_angle
_geom_angle_site_symmetry_1
_geom_angle_site_symmetry_3
N4 Zn1 N4 92.1(4) 2 .
N4 Zn1 I1 107.44(6) 2 .
N4 Zn1 I1 107.44(6) . .
N4 Zn1 I1 107.44(6) 2 2
N4 Zn1 I1 107.44(6) . 2
I1 Zn1 I1 128.86(7) . 2
N3A Zn2 N3A 108.5(15) 7 .
N3A Zn2 N3B 3.6(15) 7 7
N3A Zn2 N3B 106.1(5) . 7
N3A Zn2 N3B 106.1(5) 7 .
N3A Zn2 N3B 3.6(15) . .
N3B Zn2 N3B 103.5(15) 7 .
N3A Zn2 I3 105.3(7) 7 .
N3A Zn2 I3 105.3(7) . .
N3B Zn2 I3 108.6(9) 7 .
N3B Zn2 I3 108.6(9) . .
N3A Zn2 I2 108.9(5) 7 .
N3A Zn2 I2 108.9(5) . .
N3B Zn2 I2 107.8(8) 7 .
N3B Zn2 I2 107.8(8) . .
I3 Zn2 I2 119.42(4) . .
N1 C1 N2 126.5(5) . .
N1 C1 C2B 120.2(14) . .
N2 C1 C2B 113.2(13) . .
N1 C1 C2A 112.6(14) . .
N2 C1 C2A 120.2(14) . .
C2B C1 C2A 13.5(11) . .
C6A C2A C3A 119(3) . .
C6A C2A C1 126(3) . .
C3A C2A C1 114(3) . .
C4A C3A C2A 121(3) . .
C3A C4A N3A 120(3) . .
C5A N3A C4A 116(2) . .
C5A N3A Zn2 116.0(17) . .
C4A N3A Zn2 124(2) . .
N3A C5A C6A 120.8(18) . .
C2A C6A C5A 120(2) . .
C3B C2B C6B 114(3) . .
C3B C2B C1 131(3) . .
C6B C2B C1 115(2) . .
C2B C3B C4B 119(4) . .
N3B C4B C3B 127(4) . .
C4B N3B C5B 115(3) . .
C4B N3B Zn2 121(3) . .
C5B N3B Zn2 123.9(17) . .
N3B C5B C6B 125.0(18) . .
C5B C6B C2B 118(2) . .
N1 C7 N1 125.0(6) 7_655 .
N1 C7 C8 117.5(3) 7_655 .
N1 C7 C8 117.5(3) . .
C9 C8 C9 119.0(7) 7_655 .
C9 C8 C7 120.4(3) 7_655 .
C9 C8 C7 120.4(3) . .
C10 C9 C8 118.0(6) . .
N4 C10 C9 123.8(6) . .
C1 N1 C7 114.2(5) . .
C1 N2 C1 113.4(6) . 7_655
C10 N4 C10 117.5(7) . 7_655
C10 N4 Zn1 120.7(3) . .
C10 N4 Zn1 120.7(3) 7_655 .

loop_
_geom_bond_atom_site_label_1
_geom_bond_atom_site_label_2
_geom_bond_distance
_geom_bond_site_symmetry_2
Zn1 N4 2.088(6) 2
Zn1 N4 2.088(6) .
Zn1 I1 2.5307(10) .
Zn1 I1 2.5307(10) 2
Zn2 N3A 2.07(3) 7
Zn2 N3A 2.07(3) .
Zn2 N3B 2.08(3) 7
Zn2 N3B 2.08(3) .
Zn2 I3 2.5241(14) .
Zn2 I2 2.5572(10) .
C1 N1 1.326(6) .
C1 N2 1.334(6) .
C1 C2B 1.49(4) .
C1 C2A 1.50(4) .
C2A C6A 1.31(4) .
C2A C3A 1.42(5) .
C3A C4A 1.31(6) .
C4A N3A 1.42(5) .
N3A C5A 1.38(2) .
C5A C6A 1.39(3) .
C2B C3B 1.34(5) .
C2B C6B 1.45(4) .
C3B C4B 1.43(6) .
C4B N3B 1.21(6) .
N3B C5B 1.31(3) .
C5B C6B 1.37(3) .
C7 N1 1.342(5) 7_655
C7 N1 1.342(5) .
C7 C8 1.488(9) .
C8 C9 1.389(7) 7_655
C8 C9 1.389(7) .
C9 C10 1.377(8) .
C10 N4 1.330(7) .
N2 C1 1.334(6) 7_655
N4 C10 1.330(7) 7_655
